data_7200614
loop_
_publ_author_name
'Manoj, K.'
'Gonnade, Rajesh G.'
'Bhadbhade, Mohan M.'
'Shashidhar, Mysore S.'

_publ_section_title
;
 Isostructural molecular strings linked via conserved dipolar (ether)
 O&#x22EF;C&#xE001;O short contacts in conformational polymorphs of
 racemic 2,4-di-O-acetyl-6-O-tosyl-myo-inositol 1,3,5-orthoesters
;
_journal_issue 6
_journal_name_full CrystEngComm
_journal_page_first 1022
_journal_paper_doi 10.1039/b818888b
_journal_volume 11
_journal_year 2009
_chemical_absolute_configuration syn
_chemical_formula_moiety 'C19 H22 O10 S'
_chemical_formula_sum 'C19 H22 O10 S'
_chemical_formula_weight 442.43
_chemical_name_systematic
;
6-O-TOSYL 4,2-DI-O-ACETYL MYO-INOSITOL ORTHOACETATE
;
_space_group_IT_number 2
_symmetry_cell_setting triclinic
_symmetry_space_group_name_Hall '-P 1'
_symmetry_space_group_name_H-M 'P -1'
_atom_sites_solution_hydrogens geom
_atom_sites_solution_primary direct
_atom_sites_solution_secondary difmap
_audit_creation_method SHELXL-97
_cell_angle_alpha 87.723(2)
_cell_angle_beta 89.460(2)
_cell_angle_gamma 76.195(2)
_cell_formula_units_Z 2
_cell_length_a 6.2596(8)
_cell_length_b 9.8947(12)
_cell_length_c 17.022(2)
_cell_measurement_reflns_used 3704
_cell_measurement_temperature 298(2)
_cell_measurement_theta_max 27.93
_cell_measurement_theta_min 2.395
_cell_volume 1023.0(2)
_computing_cell_refinement 'BRUKER SAINT'
_computing_data_collection 'BRUKER SMART'
_computing_data_reduction 'BRUKER SAINT'
_computing_molecular_graphics 'SHELXTL, ORTEP3,MERCURY1.2.1'
_computing_publication_material SHELXTL,PLATON,PARST,CSU
_computing_structure_refinement 'SHELXL-97 (Sheldrick, 1997)'
_computing_structure_solution 'SHELXS-97 (Sheldrick, 1990)'
_diffrn_ambient_temperature 298(2)
_diffrn_measured_fraction_theta_full 0.998
_diffrn_measured_fraction_theta_max 0.998
_diffrn_measurement_device 'BRUKER SMART APEX'
_diffrn_measurement_device_type 'CCD Area Detector'
_diffrn_measurement_method 'Omega and phi Scan'
_diffrn_radiation_monochromator graphite
_diffrn_radiation_source 'fine-focus sealed tube'
_diffrn_radiation_type MoK\a
_diffrn_radiation_wavelength 0.71073
_diffrn_reflns_av_R_equivalents 0.0188
_diffrn_reflns_av_sigmaI/netI 0.0211
_diffrn_reflns_limit_h_max 7
_diffrn_reflns_limit_h_min -7
_diffrn_reflns_limit_k_max 11
_diffrn_reflns_limit_k_min -11
_diffrn_reflns_limit_l_max 20
_diffrn_reflns_limit_l_min -20
_diffrn_reflns_number 9894
_diffrn_reflns_theta_full 25.00
_diffrn_reflns_theta_max 25.00
_diffrn_reflns_theta_min 2.12
_exptl_absorpt_coefficient_mu 0.213
_exptl_absorpt_correction_T_max 0.9728
_exptl_absorpt_correction_T_min 0.8919
_exptl_absorpt_correction_type multi-scan
_exptl_absorpt_process_details 'BRUKER SADABS'
_exptl_crystal_colour COLORLESS
_exptl_crystal_density_diffrn 1.436
_exptl_crystal_density_method 'not measured'
_exptl_crystal_description RECTANGULAR
_exptl_crystal_F_000 464
_exptl_crystal_size_max 0.55
_exptl_crystal_size_mid 0.14
_exptl_crystal_size_min 0.13
_refine_diff_density_max 0.351
_refine_diff_density_min -0.242
_refine_diff_density_rms 0.040
_refine_ls_extinction_method none
_refine_ls_goodness_of_fit_ref 1.058
_refine_ls_hydrogen_treatment constr
_refine_ls_matrix_type full
_refine_ls_number_parameters 275
_refine_ls_number_reflns 3610
_refine_ls_number_restraints 0
_refine_ls_restrained_S_all 1.058
_refine_ls_R_factor_all 0.0514
_refine_ls_R_factor_gt 0.0440
_refine_ls_shift/su_max 0.000
_refine_ls_shift/su_mean 0.000
_refine_ls_structure_factor_coef Fsqd
_refine_ls_weighting_details 'calc w=1/[\s^2^(Fo^2^)+(0.0592P)^2^+0.3158P] where P=(Fo^2^+2Fc^2^)/3'
_refine_ls_weighting_scheme calc
_refine_ls_wR_factor_gt 0.1136
_refine_ls_wR_factor_ref 0.1185
_reflns_number_gt 3110
_reflns_number_total 3610
_reflns_threshold_expression >2sigma(I)
_cod_data_source_file b818888b.txt
_cod_data_source_block 2_FormI
_cod_depositor_comments
;
The following automatic conversions were performed:
'_chemical_absolute_configuration' value 'SYN' changed to 'syn' according
to '/home/saulius/struct/CIF-dictionaries/cif_core.dic' dictionary named
'cif_core.dic' version 2.4.1 from 2010-06-29.

'_symmetry_cell_setting'
value 'TRICLINIC' changed to 'triclinic' according to
'/home/saulius/struct/CIF-dictionaries/cif_core.dic' dictionary named
'cif_core.dic' version 2.4.1 from
2010-06-29.

'_exptl_absorpt_correction_type' value 'MULTI-SCAN' changed
to 'multi-scan' according to
'/home/saulius/struct/CIF-dictionaries/cif_core.dic' dictionary named
'cif_core.dic' version 2.4.1 from
2010-06-29.

'_refine_ls_hydrogen_treatment' value 'CONSTR' changed to
'constr' according to '/home/saulius/struct/CIF-dictionaries/cif_core.dic'
dictionary named 'cif_core.dic' version 2.4.1 from 2010-06-29.

Automatic conversion script
Id: cif_fix_enum 1527 2010-12-29 10:47:43Z saulius 
;
_cod_original_sg_symbol_H-M P-1
_cod_database_code 7200614

loop_
_symmetry_equiv_pos_as_xyz
'x, y, z'
'-x, -y, -z'

loop_
_atom_site_label
_atom_site_type_symbol
_atom_site_fract_x
_atom_site_fract_y
_atom_site_fract_z
_atom_site_U_iso_or_equiv
_atom_site_adp_type
_atom_site_occupancy
_atom_site_symmetry_multiplicity
_atom_site_calc_flag
_atom_site_refinement_flags
_atom_site_disorder_assembly
_atom_site_disorder_group
S1 S 0.88669(10) -0.03838(6) 0.66871(3) 0.0591(2) Uani 1 1 d . . .
O1 O 0.7404(2) 0.34914(13) 0.83676(8) 0.0450(3) Uani 1 1 d . . .
O2 O 0.2799(2) 0.37739(14) 0.81561(9) 0.0526(4) Uani 1 1 d . . .
O3 O 0.5582(2) 0.29042(14) 0.94714(8) 0.0438(3) Uani 1 1 d . . .
O4 O 0.5087(2) -0.03743(13) 0.87429(8) 0.0456(3) Uani 1 1 d . . .
O5 O 0.9129(2) 0.16663(13) 0.92093(8) 0.0440(3) Uani 1 1 d . . .
O6 O 0.7516(2) 0.01972(15) 0.74450(8) 0.0517(4) Uani 1 1 d . . .
O7 O 0.1676(3) 0.3324(2) 0.69827(11) 0.0863(6) Uani 1 1 d . . .
O8 O 0.7752(3) -0.22384(16) 0.90656(11) 0.0703(5) Uani 1 1 d . . .
O9 O 1.1137(3) -0.0504(2) 0.68246(10) 0.0848(6) Uani 1 1 d . . .
O10 O 0.8066(4) -0.15677(16) 0.65246(10) 0.0825(6) Uani 1 1 d . . .
C1 C 0.6563(3) 0.2590(2) 0.78781(11) 0.0432(4) Uani 1 1 d . . .
H1 H 0.6406 0.2972 0.7336 0.052 Uiso 1 1 calc R . .
C2 C 0.4347(3) 0.24399(19) 0.81933(12) 0.0418(4) Uani 1 1 d . . .
H2 H 0.3806 0.1764 0.7894 0.050 Uiso 1 1 calc R . .
C3 C 0.4641(3) 0.1967(2) 0.90499(11) 0.0409(4) Uani 1 1 d . . .
H3 H 0.3215 0.1929 0.9280 0.049 Uiso 1 1 calc R . .
C4 C 0.6213(3) 0.05306(19) 0.91188(11) 0.0400(4) Uani 1 1 d . . .
H4 H 0.6427 0.0243 0.9676 0.048 Uiso 1 1 calc R . .
C5 C 0.8417(3) 0.06504(19) 0.87631(11) 0.0404(4) Uani 1 1 d . . .
H5 H 0.9491 -0.0249 0.8809 0.048 Uiso 1 1 calc R . .
C6 C 0.8236(3) 0.1194(2) 0.79138(11) 0.0431(4) Uani 1 1 d . . .
H6 H 0.9669 0.1310 0.7727 0.052 Uiso 1 1 calc R . .
C7 C 0.7632(3) 0.2998(2) 0.91587(12) 0.0424(4) Uani 1 1 d . . .
C8 C 0.8510(4) 0.3989(2) 0.96273(14) 0.0554(5) Uani 1 1 d . . .
H8A H 0.7463 0.4873 0.9624 0.083 Uiso 1 1 calc R . .
H8B H 0.9869 0.4103 0.9400 0.083 Uiso 1 1 calc R . .
H8C H 0.8764 0.3627 1.0159 0.083 Uiso 1 1 calc R . .
C9 C 0.1582(4) 0.4099(2) 0.74983(15) 0.0549(6) Uani 1 1 d . . .
C10 C 0.0143(4) 0.5532(3) 0.75255(18) 0.0736(7) Uani 1 1 d . . .
H10A H 0.0987 0.6200 0.7388 0.110 Uiso 1 1 calc R . .
H10B H -0.0439 0.5691 0.8046 0.110 Uiso 1 1 calc R . .
H10C H -0.1046 0.5631 0.7159 0.110 Uiso 1 1 calc R . .
C11 C 0.6021(4) -0.1756(2) 0.87621(12) 0.0483(5) Uani 1 1 d . . .
C12 C 0.4600(4) -0.2524(2) 0.83673(17) 0.0681(7) Uani 1 1 d . . .
H12A H 0.5210 -0.3507 0.8439 0.102 Uiso 1 1 calc R . .
H12B H 0.4519 -0.2273 0.7816 0.102 Uiso 1 1 calc R . .
H12C H 0.3151 -0.2289 0.8591 0.102 Uiso 1 1 calc R . .
C13 C 0.7936(4) 0.0922(2) 0.59608(12) 0.0518(5) Uani 1 1 d . . .
C14 C 0.5852(5) 0.1095(3) 0.56719(18) 0.0792(8) Uani 1 1 d . . .
H14 H 0.4933 0.0556 0.5877 0.095 Uiso 1 1 calc R . .
C15 C 0.5126(5) 0.2069(3) 0.50771(19) 0.0876(9) Uani 1 1 d . . .
H15 H 0.3706 0.2182 0.4885 0.105 Uiso 1 1 calc R . .
C16 C 0.6412(5) 0.2870(3) 0.47619(14) 0.0684(7) Uani 1 1 d . . .
C17 C 0.8465(5) 0.2697(3) 0.50670(18) 0.0874(9) Uani 1 1 d . . .
H17 H 0.9368 0.3248 0.4865 0.105 Uiso 1 1 calc R . .
C18 C 0.9255(5) 0.1728(3) 0.56683(17) 0.0800(8) Uani 1 1 d . . .
H18 H 1.0663 0.1632 0.5868 0.096 Uiso 1 1 calc R . .
C19 C 0.5601(7) 0.3896(4) 0.40845(18) 0.1067(11) Uani 1 1 d . . .
H19A H 0.6453 0.4585 0.4056 0.160 Uiso 1 1 calc R . .
H19B H 0.4081 0.4344 0.4166 0.160 Uiso 1 1 calc R . .
H19C H 0.5753 0.3412 0.3602 0.160 Uiso 1 1 calc R . .

loop_
_atom_site_aniso_label
_atom_site_aniso_U_11
_atom_site_aniso_U_22
_atom_site_aniso_U_33
_atom_site_aniso_U_23
_atom_site_aniso_U_13
_atom_site_aniso_U_12
S1 0.0681(4) 0.0539(3) 0.0440(3) -0.0115(2) -0.0060(3) 0.0098(3)
O1 0.0484(8) 0.0411(7) 0.0485(8) -0.0012(6) -0.0018(6) -0.0165(6)
O2 0.0464(8) 0.0390(7) 0.0675(9) -0.0037(7) -0.0160(7) 0.0003(6)
O3 0.0414(7) 0.0444(7) 0.0464(8) -0.0097(6) 0.0020(6) -0.0105(6)
O4 0.0427(7) 0.0384(7) 0.0560(8) 0.0003(6) -0.0077(6) -0.0104(6)
O5 0.0368(7) 0.0438(7) 0.0509(8) -0.0070(6) -0.0088(6) -0.0075(6)
O6 0.0605(9) 0.0525(8) 0.0432(8) -0.0110(6) -0.0001(6) -0.0145(7)
O7 0.1042(15) 0.0752(12) 0.0683(12) -0.0033(10) -0.0384(11) 0.0023(10)
O8 0.0707(11) 0.0446(9) 0.0901(12) 0.0011(8) -0.0320(9) -0.0026(8)
O9 0.0619(11) 0.1094(15) 0.0613(10) -0.0177(10) -0.0063(8) 0.0249(10)
O10 0.1349(17) 0.0433(9) 0.0606(11) -0.0127(8) -0.0170(10) -0.0018(10)
C1 0.0510(11) 0.0415(10) 0.0373(10) 0.0012(8) -0.0033(8) -0.0118(9)
C2 0.0391(10) 0.0335(9) 0.0511(11) -0.0032(8) -0.0088(8) -0.0049(8)
C3 0.0343(9) 0.0416(10) 0.0474(11) -0.0036(8) 0.0001(8) -0.0099(8)
C4 0.0427(10) 0.0387(10) 0.0387(10) -0.0008(8) -0.0037(8) -0.0101(8)
C5 0.0366(10) 0.0380(10) 0.0449(10) -0.0054(8) -0.0036(8) -0.0050(8)
C6 0.0423(10) 0.0452(11) 0.0435(11) -0.0070(8) 0.0035(8) -0.0126(9)
C7 0.0374(10) 0.0425(10) 0.0473(11) -0.0050(8) -0.0020(8) -0.0086(8)
C8 0.0538(12) 0.0508(12) 0.0640(14) -0.0139(10) -0.0074(10) -0.0147(10)
C9 0.0477(12) 0.0491(12) 0.0668(15) 0.0143(11) -0.0136(10) -0.0114(10)
C10 0.0582(14) 0.0545(14) 0.099(2) 0.0227(13) -0.0085(13) 0.0004(11)
C11 0.0564(13) 0.0392(11) 0.0478(11) 0.0006(9) -0.0048(10) -0.0085(9)
C12 0.0720(16) 0.0476(13) 0.0864(18) -0.0101(12) -0.0164(13) -0.0161(11)
C13 0.0546(12) 0.0553(12) 0.0415(11) -0.0093(9) 0.0008(9) -0.0043(10)
C14 0.0691(16) 0.0810(19) 0.091(2) 0.0267(16) -0.0212(15) -0.0276(14)
C15 0.0778(18) 0.093(2) 0.092(2) 0.0265(17) -0.0295(16) -0.0250(16)
C16 0.0855(19) 0.0665(16) 0.0487(13) -0.0031(11) 0.0030(12) -0.0088(14)
C17 0.087(2) 0.095(2) 0.082(2) 0.0165(17) 0.0211(16) -0.0288(17)
C18 0.0587(15) 0.103(2) 0.0784(18) 0.0065(16) 0.0007(13) -0.0222(15)
C19 0.146(3) 0.096(2) 0.0657(19) 0.0195(17) 0.0013(19) -0.010(2)

loop_
_atom_type_symbol
_atom_type_description
_atom_type_scat_dispersion_real
_atom_type_scat_dispersion_imag
_atom_type_scat_source
C C 0.0033 0.0016 'International Tables Vol C Tables 4.2.6.8 and 6.1.1.4'
H H 0.0000 0.0000 'International Tables Vol C Tables 4.2.6.8 and 6.1.1.4'
O O 0.0106 0.0060 'International Tables Vol C Tables 4.2.6.8 and 6.1.1.4'
S S 0.1246 0.1234 'International Tables Vol C Tables 4.2.6.8 and 6.1.1.4'

loop_
_geom_angle_atom_site_label_1
_geom_angle_atom_site_label_2
_geom_angle_atom_site_label_3
_geom_angle
_geom_angle_site_symmetry_1
_geom_angle_site_symmetry_3
_geom_angle_publ_flag
O10 S1 O9 121.01(12) . . ?
O10 S1 O6 103.08(11) . . ?
O9 S1 O6 109.05(9) . . ?
O10 S1 C13 109.30(11) . . ?
O9 S1 C13 109.20(12) . . ?
O6 S1 C13 103.73(9) . . ?
C7 O1 C1 112.37(14) . . ?
C9 O2 C2 116.77(17) . . ?
C7 O3 C3 111.76(14) . . ?
C11 O4 C4 118.49(15) . . ?
C7 O5 C5 112.60(13) . . ?
C6 O6 S1 119.94(12) . . ?
O1 C1 C2 109.39(15) . . ?
O1 C1 C6 106.38(15) . . ?
C2 C1 C6 110.76(15) . . ?
O1 C1 H1 110.1 . . ?
C2 C1 H1 110.1 . . ?
C6 C1 H1 110.1 . . ?
O2 C2 C3 107.60(16) . . ?
O2 C2 C1 109.65(15) . . ?
C3 C2 C1 107.92(15) . . ?
O2 C2 H2 110.5 . . ?
C3 C2 H2 110.5 . . ?
C1 C2 H2 110.5 . . ?
O3 C3 C2 110.19(15) . . ?
O3 C3 C4 107.77(14) . . ?
C2 C3 C4 109.61(15) . . ?
O3 C3 H3 109.7 . . ?
C2 C3 H3 109.7 . . ?
C4 C3 H3 109.7 . . ?
O4 C4 C3 104.77(14) . . ?
O4 C4 C5 116.82(15) . . ?
C3 C4 C5 107.69(15) . . ?
O4 C4 H4 109.1 . . ?
C3 C4 H4 109.1 . . ?
C5 C4 H4 109.1 . . ?
O5 C5 C6 106.69(15) . . ?
O5 C5 C4 105.94(14) . . ?
C6 C5 C4 113.30(15) . . ?
O5 C5 H5 110.2 . . ?
C6 C5 H5 110.2 . . ?
C4 C5 H5 110.2 . . ?
O6 C6 C5 108.32(15) . . ?
O6 C6 C1 110.67(15) . . ?
C5 C6 C1 107.94(15) . . ?
O6 C6 H6 110.0 . . ?
C5 C6 H6 110.0 . . ?
C1 C6 H6 110.0 . . ?
O3 C7 O1 110.48(15) . . ?
O3 C7 O5 109.74(15) . . ?
O1 C7 O5 109.77(15) . . ?
O3 C7 C8 108.70(16) . . ?
O1 C7 C8 109.08(16) . . ?
O5 C7 C8 109.04(15) . . ?
C7 C8 H8A 109.5 . . ?
C7 C8 H8B 109.5 . . ?
H8A C8 H8B 109.5 . . ?
C7 C8 H8C 109.5 . . ?
H8A C8 H8C 109.5 . . ?
H8B C8 H8C 109.5 . . ?
O7 C9 O2 122.9(2) . . ?
O7 C9 C10 126.3(2) . . ?
O2 C9 C10 110.8(2) . . ?
C9 C10 H10A 109.5 . . ?
C9 C10 H10B 109.5 . . ?
H10A C10 H10B 109.5 . . ?
C9 C10 H10C 109.5 . . ?
H10A C10 H10C 109.5 . . ?
H10B C10 H10C 109.5 . . ?
O8 C11 O4 122.24(19) . . ?
O8 C11 C12 126.9(2) . . ?
O4 C11 C12 110.85(18) . . ?
C11 C12 H12A 109.5 . . ?
C11 C12 H12B 109.5 . . ?
H12A C12 H12B 109.5 . . ?
C11 C12 H12C 109.5 . . ?
H12A C12 H12C 109.5 . . ?
H12B C12 H12C 109.5 . . ?
C18 C13 C14 119.9(2) . . ?
C18 C13 S1 121.38(19) . . ?
C14 C13 S1 118.65(19) . . ?
C13 C14 C15 119.5(3) . . ?
C13 C14 H14 120.2 . . ?
C15 C14 H14 120.2 . . ?
C16 C15 C14 122.0(3) . . ?
C16 C15 H15 119.0 . . ?
C14 C15 H15 119.0 . . ?
C15 C16 C17 117.5(3) . . ?
C15 C16 C19 120.9(3) . . ?
C17 C16 C19 121.7(3) . . ?
C16 C17 C18 122.3(3) . . ?
C16 C17 H17 118.9 . . ?
C18 C17 H17 118.9 . . ?
C13 C18 C17 118.8(3) . . ?
C13 C18 H18 120.6 . . ?
C17 C18 H18 120.6 . . ?
C16 C19 H19A 109.5 . . ?
C16 C19 H19B 109.5 . . ?
H19A C19 H19B 109.5 . . ?
C16 C19 H19C 109.5 . . ?
H19A C19 H19C 109.5 . . ?
H19B C19 H19C 109.5 . . ?

loop_
_geom_bond_atom_site_label_1
_geom_bond_atom_site_label_2
_geom_bond_distance
_geom_bond_site_symmetry_2
_geom_bond_publ_flag
S1 O10 1.4173(19) . ?
S1 O9 1.4182(19) . ?
S1 O6 1.5862(15) . ?
S1 C13 1.750(2) . ?
O1 C7 1.411(2) . ?
O1 C1 1.435(2) . ?
O2 C9 1.345(3) . ?
O2 C2 1.439(2) . ?
O3 C7 1.407(2) . ?
O3 C3 1.429(2) . ?
O4 C11 1.352(2) . ?
O4 C4 1.436(2) . ?
O5 C7 1.423(2) . ?
O5 C5 1.438(2) . ?
O6 C6 1.447(2) . ?
O7 C9 1.180(3) . ?
O8 C11 1.188(2) . ?
C1 C2 1.521(3) . ?
C1 C6 1.521(3) . ?
C1 H1 0.9800 . ?
C2 C3 1.513(3) . ?
C2 H2 0.9800 . ?
C3 C4 1.525(3) . ?
C3 H3 0.9800 . ?
C4 C5 1.530(3) . ?
C4 H4 0.9800 . ?
C5 C6 1.518(3) . ?
C5 H5 0.9800 . ?
C6 H6 0.9800 . ?
C7 C8 1.492(3) . ?
C8 H8A 0.9600 . ?
C8 H8B 0.9600 . ?
C8 H8C 0.9600 . ?
C9 C10 1.489(3) . ?
C10 H10A 0.9600 . ?
C10 H10B 0.9600 . ?
C10 H10C 0.9600 . ?
C11 C12 1.481(3) . ?
C12 H12A 0.9600 . ?
C12 H12B 0.9600 . ?
C12 H12C 0.9600 . ?
C13 C18 1.357(4) . ?
C13 C14 1.368(3) . ?
C14 C15 1.372(4) . ?
C14 H14 0.9300 . ?
C15 C16 1.351(4) . ?
C15 H15 0.9300 . ?
C16 C17 1.361(4) . ?
C16 C19 1.514(4) . ?
C17 C18 1.384(4) . ?
C17 H17 0.9300 . ?
C18 H18 0.9300 . ?
C19 H19A 0.9600 . ?
C19 H19B 0.9600 . ?
C19 H19C 0.9600 . ?

loop_
_geom_hbond_atom_site_label_D
_geom_hbond_atom_site_label_H
_geom_hbond_atom_site_label_A
_geom_hbond_distance_DH
_geom_hbond_distance_HA
_geom_hbond_distance_DA
_geom_hbond_angle_DHA
_geom_hbond_site_symmetry_A
C3 H3 O5 0.98 2.64 3.540(2) 153.5 1_455
C8 H8C O8 0.96 2.62 3.359(3) 134.0 2_757
